data_7020497
loop_
_publ_author_name
'Armstrong, Jennifer A.'
'Williams, Edward R.'
'Weller, Mark T.'

_publ_section_title
;
 Cobalt(ii) fluorophosphate frameworks.
;
_journal_issue 46
_journal_name_full 'Dalton transactions (Cambridge, England : 2003)'
_journal_page_first 14180
_journal_page_last 14187
_journal_paper_doi 10.1039/c2dt31734f
_journal_volume 41
_journal_year 2012
_chemical_formula_sum 'C4 H12 Co3 F6 N3 O8 P2'
_chemical_formula_weight 582.90
_space_group_IT_number 14
_symmetry_cell_setting monoclinic
_symmetry_space_group_name_Hall '-P 2ybc'
_symmetry_space_group_name_H-M 'P 1 21/c 1'
_atom_sites_solution_hydrogens geom
_atom_sites_solution_primary direct
_atom_sites_solution_secondary difmap
_audit_creation_method SHELXL-97
_audit_update_record
;
2012-07-12 # Formatted by publCIF
;
_cell_angle_alpha 90.00
_cell_angle_beta 100.180(13)
_cell_angle_gamma 90.00
_cell_formula_units_Z 2
_cell_length_a 10.335(7)
_cell_length_b 10.772(7)
_cell_length_c 7.353(5)
_cell_measurement_reflns_used 1447
_cell_measurement_temperature 100(2)
_cell_measurement_theta_max 27.5
_cell_measurement_theta_min 2.8
_cell_volume 805.7(9)
_computing_structure_refinement 'SHELXL-97 (Sheldrick, 2008)'
_diffrn_ambient_temperature 100(2)
_diffrn_detector CCD
_diffrn_detector_area_resol_mean 28.5714
_diffrn_measured_fraction_theta_full 0.991
_diffrn_measured_fraction_theta_max 0.991
_diffrn_measurement_details
;
scan:
    Number of images: 105
               Slice: -88.0000 - 17.0000
         Image width: 1.0000
            Exp time: 20.0000
       Rotation axis: Omega
               Omega: 0.0000
               Kappa: -70.0000
                 Phi: 135.0000
                 XTD: 45.0371
              2theta: -20.0790
scan:
    Number of images: 82
               Slice: -74.0000 - 8.0000
         Image width: 1.0000
            Exp time: 20.0000
       Rotation axis: Omega
               Omega: 0.0000
               Kappa: -60.0000
                 Phi: 315.0000
                 XTD: 45.0371
              2theta: -20.0790
scan:
    Number of images: 45
               Slice: -110.0000 - -65.0000
         Image width: 1.0000
            Exp time: 20.0000
       Rotation axis: Omega
               Omega: 0.0000
               Kappa: -15.0000
                 Phi: 270.0000
                 XTD: 45.0371
              2theta: -20.0790

;
_diffrn_measurement_device
;
AFC12 (Right): Kappa 3 circle
;
_diffrn_measurement_device_type
;
Rigaku Saturn724+ (2x2 bin mode)
;
_diffrn_measurement_method 'profile data from \w-scans'
_diffrn_measurement_specimen_support Mitegen
_diffrn_orient_matrix_type d*Trek
_diffrn_orient_matrix_UB_11 0.078682
_diffrn_orient_matrix_UB_12 -0.113586
_diffrn_orient_matrix_UB_13 0.000747
_diffrn_orient_matrix_UB_21 -0.012695
_diffrn_orient_matrix_UB_22 -0.009395
_diffrn_orient_matrix_UB_23 -0.091479
_diffrn_orient_matrix_UB_31 0.088326
_diffrn_orient_matrix_UB_32 0.039940
_diffrn_orient_matrix_UB_33 -0.016359
_diffrn_radiation_monochromator Confocal
_diffrn_radiation_type 'Mo K\a'
_diffrn_radiation_wavelength 0.71075
_diffrn_reflns_av_R_equivalents 0.086
_diffrn_reflns_av_unetI/netI 0.128
_diffrn_reflns_limit_h_max 9
_diffrn_reflns_limit_h_min -9
_diffrn_reflns_limit_k_max 13
_diffrn_reflns_limit_k_min -13
_diffrn_reflns_limit_l_max 13
_diffrn_reflns_limit_l_min -8
_diffrn_reflns_number 4344
_diffrn_reflns_theta_full 27.5
_diffrn_reflns_theta_max 27.5
_diffrn_reflns_theta_min 2.8
_diffrn_source 'Rotating Anode'
_diffrn_source_current 55.0
_diffrn_source_power 2.5
_diffrn_source_voltage 45.0
_exptl_absorpt_coefficient_mu 3.358
_exptl_absorpt_correction_T_max 0.8501
_exptl_absorpt_correction_T_min 0.4324
_exptl_absorpt_correction_type multi-scan
_exptl_crystal_colour purple
_exptl_crystal_density_diffrn 2.369
_exptl_crystal_density_method 'not measured'
_exptl_crystal_description needle
_exptl_crystal_F_000 556
_exptl_crystal_size_max 0.30
_exptl_crystal_size_mid 0.05
_exptl_crystal_size_min 0.05
_refine_diff_density_max 1.642
_refine_diff_density_min -4.986
_refine_diff_density_rms 0.565
_refine_ls_extinction_method none
_refine_ls_goodness_of_fit_ref 1.110
_refine_ls_hydrogen_treatment constr
_refine_ls_matrix_type full
_refine_ls_number_parameters 103
_refine_ls_number_reflns 1828
_refine_ls_number_restraints 0
_refine_ls_restrained_S_all 1.110
_refine_ls_R_factor_all 0.1628
_refine_ls_R_factor_gt 0.1243
_refine_ls_shift/su_max 0.048
_refine_ls_shift/su_mean 0.007
_refine_ls_structure_factor_coef Fsqd
_refine_ls_weighting_details 'calc w=1/[\s^2^(Fo^2^)+(0.1937P)^2^+0.0000P] where P=(Fo^2^+2Fc^2^)/3'
_refine_ls_weighting_scheme calc
_refine_ls_wR_factor_gt 0.3141
_refine_ls_wR_factor_ref 0.3545
_reflns_number_gt 1292
_reflns_number_total 1828
_reflns_threshold_expression >2\s(I)
_cod_data_source_file c2dt31734f_3.cif
_cod_data_source_block jco209_mk1
_cod_original_sg_symbol_H-M P21/c
_cod_database_code 7020497

loop_
_symmetry_equiv_pos_as_xyz
'x, y, z'
'-x, y+1/2, -z+1/2'
'-x, -y, -z'
'x, -y-1/2, z-1/2'

loop_
_atom_site_label
_atom_site_type_symbol
_atom_site_fract_x
_atom_site_fract_y
_atom_site_fract_z
_atom_site_U_iso_or_equiv
_atom_site_adp_type
_atom_site_occupancy
_atom_site_symmetry_multiplicity
_atom_site_calc_flag
_atom_site_refinement_flags
F2 F 0.4278(7) 0.6375(7) 0.1380(10) 0.0163(16) Uani 1 1 d .
F3 F 0.5234(7) 0.3879(7) 0.2212(10) 0.0153(16) Uiso 1 1 d .
F1 F 0.5957(6) 0.8288(7) -0.0209(9) 0.0120(15) Uiso 1 1 d .
O1 O 0.7635(8) 0.8473(8) 0.3257(13) 0.0157(19) Uani 1 1 d .
O4 O 0.3139(8) 0.4088(8) -0.1186(12) 0.0148(18) Uani 1 1 d .
O2 O 0.8849(9) 1.0118(10) 0.5299(13) 0.023(2) Uani 1 1 d .
O3 O 0.8958(9) 0.7920(10) 0.6334(13) 0.024(2) Uani 1 1 d .
N1 N 0.6693(10) 0.0608(10) 0.0536(16) 0.020(2) Uani 1 1 d .
H1A H 0.6685 -0.0188 0.0209 0.030 Uiso 1 1 calc R
H1B H 0.6173 0.1039 -0.0334 0.030 Uiso 1 1 calc R
H1C H 0.6404 0.0680 0.1602 0.030 Uiso 1 1 calc R
C2 C 0.8072(16) 0.1102(16) 0.076(2) 0.033(4) Uiso 1 1 d .
N2 N 0.802(2) 0.243(2) 0.322(3) 0.021(5) Uiso 0.50 1 d P
H2A H 0.7151 0.2382 0.3211 0.025 Uiso 0.50 1 calc PR
H2B H 0.8402 0.1791 0.3903 0.025 Uiso 0.50 1 calc PR
C4 C 0.826(2) 0.227(2) 0.124(3) 0.009(4) Uiso 0.50 1 d P
H4A H 0.7661 0.2790 0.0411 0.011 Uiso 0.50 1 calc PR
H4B H 0.9152 0.2509 0.1163 0.011 Uiso 0.50 1 calc PR
C5 C 0.850(4) 0.142(3) -0.085(4) 0.029(7) Uani 0.50 1 d P
H5A H 0.8274 0.0748 -0.1724 0.035 Uiso 0.50 1 calc PR
H5B H 0.9453 0.1468 -0.0576 0.035 Uiso 0.50 1 calc PR
Co2 Co 0.5000 0.5000 0.0000 0.0112(6) Uani 1 2 d S
Co1 Co 0.59487(15) 0.74461(15) 0.2267(2) 0.0117(6) Uani 1 1 d .
P3 P 0.8025(3) 0.8915(3) 0.5222(5) 0.0141(8) Uiso 1 1 d .

loop_
_atom_site_aniso_label
_atom_site_aniso_U_11
_atom_site_aniso_U_22
_atom_site_aniso_U_33
_atom_site_aniso_U_23
_atom_site_aniso_U_13
_atom_site_aniso_U_12
F2 0.018(3) 0.020(4) 0.015(4) 0.001(3) 0.015(3) 0.003(3)
O1 0.015(4) 0.013(4) 0.022(5) -0.002(4) 0.012(4) -0.002(4)
O4 0.015(4) 0.018(4) 0.014(4) 0.000(4) 0.009(3) 0.005(4)
O2 0.022(5) 0.033(6) 0.016(5) -0.007(4) 0.011(4) -0.009(4)
O3 0.021(5) 0.040(6) 0.015(5) 0.012(5) 0.010(4) 0.013(5)
N1 0.018(5) 0.018(5) 0.029(6) 0.009(5) 0.018(5) 0.002(5)
C5 0.057(19) 0.018(13) 0.013(13) -0.011(11) 0.008(13) -0.020(14)
Co2 0.0183(12) 0.0112(12) 0.0071(11) -0.0017(9) 0.0104(9) -0.0020(9)
Co1 0.0193(10) 0.0109(9) 0.0078(9) -0.0011(6) 0.0101(7) 0.0005(6)

loop_
_atom_type_symbol
_atom_type_description
_atom_type_scat_dispersion_real
_atom_type_scat_dispersion_imag
_atom_type_scat_source
C C 0.0033 0.0016 'International Tables Vol C Tables 4.2.6.8 and 6.1.1.4'
N N 0.0061 0.0033 'International Tables Vol C Tables 4.2.6.8 and 6.1.1.4'
O O 0.0106 0.0060 'International Tables Vol C Tables 4.2.6.8 and 6.1.1.4'
F F 0.0171 0.0103 'International Tables Vol C Tables 4.2.6.8 and 6.1.1.4'
P P 0.1023 0.0942 'International Tables Vol C Tables 4.2.6.8 and 6.1.1.4'
Cu Cu 0.3201 1.2651 'International Tables Vol C Tables 4.2.6.8 and 6.1.1.4'
Co Co 0.3494 0.9721 'International Tables Vol C Tables 4.2.6.8 and 6.1.1.4'
H H 0.0000 0.0000 'International Tables Vol C Tables 4.2.6.8 and 6.1.1.4'

loop_
_geom_angle_atom_site_label_1
_geom_angle_atom_site_label_2
_geom_angle_atom_site_label_3
_geom_angle
_geom_angle_site_symmetry_1
_geom_angle_site_symmetry_3
Co2 F2 Co1 101.8(3) . .
Co2 F3 Co1 128.0(4) . 2_645
Co1 F1 Co1 130.5(4) 4_575 .
P3 O1 Co1 124.6(5) . .
P3 O4 Co1 121.5(5) 2_645 3_665
P3 O4 Co2 125.6(5) 2_645 .
Co1 O4 Co2 94.6(3) 3_665 .
C2 N1 H1A 109.5 . .
C2 N1 H1B 109.5 . .
H1A N1 H1B 109.5 . .
C2 N1 H1C 109.5 . .
H1A N1 H1C 109.5 . .
H1B N1 H1C 109.5 . .
C4 C2 C5 86.5(19) . .
C4 C2 N1 117.5(16) . .
C5 C2 N1 116.1(18) . .
C5 N2 C4 116(2) 4_566 .
C5 N2 H2A 108.2 4_566 .
C4 N2 H2A 108.2 . .
C5 N2 H2B 108.2 4_566 .
C4 N2 H2B 108.2 . .
H2A N2 H2B 107.3 . .
C2 C4 N2 109(2) . .
C2 C4 C5 48.3(14) . .
N2 C4 C5 157(2) . .
C2 C4 H4A 109.8 . .
N2 C4 H4A 109.8 . .
C5 C4 H4A 85.9 . .
C2 C4 H4B 109.8 . .
N2 C4 H4B 109.8 . .
C5 C4 H4B 79.2 . .
H4A C4 H4B 108.3 . .
C2 C5 N2 119(3) . 4_565
C2 C5 C4 45.2(13) . .
N2 C5 C4 83.5(19) 4_565 .
C2 C5 H5A 107.6 . .
N2 C5 H5A 107.7 4_565 .
C4 C5 H5A 150.4 . .
C2 C5 H5B 107.7 . .
N2 C5 H5B 107.6 4_565 .
C4 C5 H5B 94.8 . .
H5A C5 H5B 107.1 . .
F3 Co2 F3 180.0(3) . 3_665
F3 Co2 F2 92.1(3) . .
F3 Co2 F2 87.9(3) 3_665 .
F3 Co2 F2 87.9(3) . 3_665
F3 Co2 F2 92.1(3) 3_665 3_665
F2 Co2 F2 180.0(4) . 3_665
F3 Co2 O4 88.6(3) . 3_665
F3 Co2 O4 91.4(3) 3_665 3_665
F2 Co2 O4 81.2(3) . 3_665
F2 Co2 O4 98.8(3) 3_665 3_665
F3 Co2 O4 91.4(3) . .
F3 Co2 O4 88.6(3) 3_665 .
F2 Co2 O4 98.8(3) . .
F2 Co2 O4 81.2(3) 3_665 .
O4 Co2 O4 180.0 3_665 .
F1 Co1 F1 176.60(19) 4_576 .
F1 Co1 F3 91.7(3) 4_576 2_655
F1 Co1 F3 85.9(3) . 2_655
F1 Co1 O1 91.1(3) 4_576 .
F1 Co1 O1 86.6(3) . .
F3 Co1 O1 91.4(3) 2_655 .
F1 Co1 F2 86.5(3) 4_576 .
F1 Co1 F2 95.8(3) . .
F3 Co1 F2 89.3(3) 2_655 .
O1 Co1 F2 177.6(3) . .
F1 Co1 O4 96.3(3) 4_576 3_665
F1 Co1 O4 86.5(3) . 3_665
F3 Co1 O4 167.3(3) 2_655 3_665
O1 Co1 O4 98.3(3) . 3_665
F2 Co1 O4 81.4(3) . 3_665
O1 P3 O4 112.8(5) . 2_655
O1 P3 O2 110.6(5) . .
O4 P3 O2 111.0(5) 2_655 .
O1 P3 O3 108.6(5) . .
O4 P3 O3 107.8(5) 2_655 .
O2 P3 O3 105.7(6) . .

loop_
_geom_bond_atom_site_label_1
_geom_bond_atom_site_label_2
_geom_bond_distance
_geom_bond_site_symmetry_2
F2 Co2 2.011(7) .
F2 Co1 2.083(8) .
F3 Co2 2.006(7) .
F3 Co1 2.046(7) 2_645
F1 Co1 2.016(7) 4_575
F1 Co1 2.035(7) .
O1 P3 1.508(10) .
O1 Co1 2.084(8) .
O4 P3 1.512(9) 2_645
O4 Co1 2.125(9) 3_665
O4 Co2 2.198(9) .
O2 P3 1.546(11) .
O3 P3 1.571(10) .
N1 C2 1.502(19) .
N1 H1A 0.8900 .
N1 H1B 0.8900 .
N1 H1C 0.8900 .
C2 C4 1.31(3) .
C2 C5 1.38(3) .
N2 C5 1.45(4) 4_566
N2 C4 1.53(3) .
N2 H2A 0.9000 .
N2 H2B 0.9000 .
C4 C5 1.84(4) .
C4 H4A 0.9700 .
C4 H4B 0.9700 .
C5 N2 1.45(4) 4_565
C5 H5A 0.9700 .
C5 H5B 0.9700 .
Co2 F3 2.006(7) 3_665
Co2 F2 2.011(7) 3_665
Co2 O4 2.198(9) 3_665
Co1 F1 2.016(7) 4_576
Co1 F3 2.046(7) 2_655
Co1 O4 2.125(9) 3_665
P3 O4 1.512(9) 2_655
